data_4112402
loop_
_publ_author_name
'Yuhei Yamamoto'
'Hisashi Yamamoto'

_publ_section_title
;
 Catalytic, Highly Enantio, and Diastereoselective Nitroso Diels-Alder
 Reaction
;
_journal_name_full 'Journal of the American Chemical Society'
_journal_page_first 4128
_journal_page_last 4129
_journal_paper_doi 10.1021/ja049849w
_journal_volume 126
_journal_year 2004
_chemical_formula_sum 'C13 H16 N2 O'
_chemical_formula_weight 216.28
_chemical_name_systematic
; 
 ? 
;
_space_group_IT_number 33
_symmetry_cell_setting orthorhombic
_symmetry_space_group_name_Hall 'P 2c -2n'
_symmetry_space_group_name_H-M 'P n a 21'
_atom_sites_solution_hydrogens geom
_atom_sites_solution_primary direct
_atom_sites_solution_secondary difmap
_audit_creation_method SHELXL-97
_cell_angle_alpha 90.00
_cell_angle_beta 90.00
_cell_angle_gamma 90.00
_cell_formula_units_Z 4
_cell_length_a 13.330(2)
_cell_length_b 7.2301(13)
_cell_length_c 11.752(2)
_cell_measurement_temperature 100(2)
_cell_volume 1132.6(3)
_computing_structure_refinement 'SHELXL-97 (Sheldrick, 1997)'
_computing_structure_solution 'SHELXS-97 (Sheldrick, 1990)'
_diffrn_ambient_temperature 100(2)
_diffrn_measured_fraction_theta_full 0.999
_diffrn_measured_fraction_theta_max 0.999
_diffrn_radiation_monochromator graphite
_diffrn_radiation_source 'fine-focus sealed tube'
_diffrn_radiation_type MoK\a
_diffrn_radiation_wavelength 0.71073
_diffrn_reflns_av_R_equivalents 0.0339
_diffrn_reflns_av_sigmaI/netI 0.0197
_diffrn_reflns_limit_h_max 15
_diffrn_reflns_limit_h_min -15
_diffrn_reflns_limit_k_max 8
_diffrn_reflns_limit_k_min -8
_diffrn_reflns_limit_l_max 13
_diffrn_reflns_limit_l_min -13
_diffrn_reflns_number 10231
_diffrn_reflns_theta_full 25.02
_diffrn_reflns_theta_max 25.02
_diffrn_reflns_theta_min 3.06
_exptl_absorpt_coefficient_mu 0.082
_exptl_crystal_density_diffrn 1.268
_exptl_crystal_F_000 464
_refine_diff_density_max 0.182
_refine_diff_density_min -0.183
_refine_diff_density_rms 0.043
_refine_ls_abs_structure_details 'Flack H D (1983), Acta Cryst. A39, 876-881'
_refine_ls_abs_structure_Flack 0.3(11)
_refine_ls_extinction_method none
_refine_ls_goodness_of_fit_ref 0.969
_refine_ls_hydrogen_treatment mixed
_refine_ls_matrix_type full
_refine_ls_number_parameters 147
_refine_ls_number_reflns 1994
_refine_ls_number_restraints 1
_refine_ls_restrained_S_all 0.969
_refine_ls_R_factor_all 0.0311
_refine_ls_R_factor_gt 0.0307
_refine_ls_shift/su_max 0.001
_refine_ls_shift/su_mean 0.000
_refine_ls_structure_factor_coef Fsqd
_refine_ls_weighting_details 'calc w=1/[\s^2^(Fo^2^)+(0.0699P)^2^+0.0919P] where P=(Fo^2^+2Fc^2^)/3'
_refine_ls_weighting_scheme calc
_refine_ls_wR_factor_gt 0.0828
_refine_ls_wR_factor_ref 0.0835
_reflns_number_gt 1961
_reflns_number_total 1994
_reflns_threshold_expression >2sigma(I)
_cod_data_source_file ja049849wsi20040109_043005.cif
_cod_data_source_block yama01ss
_cod_original_cell_volume 1132.6(4)
_cod_database_code 4112402

loop_
_symmetry_equiv_pos_as_xyz
'x, y, z'
'-x, -y, z+1/2'
'x+1/2, -y+1/2, z'
'-x+1/2, y+1/2, z+1/2'

loop_
_atom_site_label
_atom_site_type_symbol
_atom_site_fract_x
_atom_site_fract_y
_atom_site_fract_z
_atom_site_U_iso_or_equiv
_atom_site_adp_type
_atom_site_occupancy
_atom_site_symmetry_multiplicity
_atom_site_calc_flag
_atom_site_refinement_flags
C1 C 0.12082(10) -0.06525(17) 0.72731(12) 0.0172(3) Uani 1 1 d .
C2 C 0.16170(10) -0.12312(18) 0.62355(12) 0.0203(3) Uani 1 1 d .
H2 H 0.1236 -0.1190 0.5553 0.024 Uiso 1 1 calc R
C3 C 0.25932(10) -0.18642(18) 0.62398(12) 0.0211(3) Uani 1 1 d .
H3 H 0.2899 -0.2259 0.5551 0.025 Uiso 1 1 calc R
C4 C 0.31271(11) -0.19232(17) 0.72518(12) 0.0204(3) Uani 1 1 d .
H4 H 0.3800 -0.2356 0.7267 0.024 Uiso 1 1 calc R
C5 C 0.26585(10) -0.13375(17) 0.82422(12) 0.0190(3) Uani 1 1 d .
C6 C 0.31854(11) -0.1429(2) 0.93706(13) 0.0246(3) Uani 1 1 d .
H6A H 0.3073 -0.0275 0.9789 0.037 Uiso 1 1 calc R
H6B H 0.3906 -0.1602 0.9247 0.037 Uiso 1 1 calc R
H6C H 0.2921 -0.2470 0.9812 0.037 Uiso 1 1 calc R
C7 C -0.00770(9) 0.13862(18) 0.81348(12) 0.0180(3) Uani 1 1 d .
H7 H 0.0198 0.1163 0.8914 0.022 Uiso 1 1 calc R
C8 C -0.12266(10) 0.14958(17) 0.81622(12) 0.0187(3) Uani 1 1 d .
H8A H -0.1442 0.2507 0.8676 0.022 Uiso 1 1 calc R
H8B H -0.1507 0.0320 0.8454 0.022 Uiso 1 1 calc R
C9 C -0.16180(11) 0.18622(19) 0.69441(12) 0.0202(3) Uani 1 1 d .
H9A H -0.2063 0.0843 0.6696 0.024 Uiso 1 1 calc R
H9B H -0.2002 0.3034 0.6920 0.024 Uiso 1 1 calc R
C10 C -0.06996(9) 0.19849(19) 0.61668(12) 0.0216(3) Uani 1 1 d .
H10 H -0.0911 0.2259 0.5368 0.026 Uiso 1 1 calc R
C11 C 0.00005(11) 0.34475(18) 0.65879(13) 0.0219(3) Uani 1 1 d .
H11 H 0.0191 0.4486 0.6143 0.026 Uiso 1 1 calc R
C12 C 0.03329(10) 0.31656(19) 0.76418(13) 0.0205(3) Uani 1 1 d .
C13 C 0.10293(10) 0.4351(2) 0.83124(13) 0.0261(3) Uani 1 1 d .
H13A H 0.1196 0.5461 0.7873 0.039 Uiso 1 1 calc R
H13B H 0.1644 0.3659 0.8478 0.039 Uiso 1 1 calc R
H13C H 0.0706 0.4712 0.9028 0.039 Uiso 1 1 calc R
N1 N 0.01837(8) -0.01646(15) 0.73573(10) 0.0176(3) Uani 1 1 d .
N2 N 0.17068(8) -0.06970(15) 0.82591(10) 0.0179(2) Uani 1 1 d .
O1 O -0.02094(7) 0.01753(14) 0.62247(9) 0.0222(2) Uani 1 1 d .

loop_
_atom_site_aniso_label
_atom_site_aniso_U_11
_atom_site_aniso_U_22
_atom_site_aniso_U_33
_atom_site_aniso_U_23
_atom_site_aniso_U_13
_atom_site_aniso_U_12
C1 0.0151(6) 0.0153(6) 0.0212(6) 0.0020(5) 0.0002(5) -0.0025(5)
C2 0.0215(7) 0.0222(7) 0.0173(7) 0.0003(5) -0.0005(5) -0.0010(5)
C3 0.0230(7) 0.0208(6) 0.0194(7) -0.0008(5) 0.0055(6) 0.0007(5)
C4 0.0162(7) 0.0201(6) 0.0249(7) 0.0011(6) 0.0024(6) 0.0007(5)
C5 0.0174(6) 0.0168(6) 0.0226(7) 0.0010(5) 0.0001(6) -0.0010(5)
C6 0.0192(7) 0.0306(8) 0.0240(8) -0.0005(6) -0.0022(6) 0.0037(5)
C7 0.0156(6) 0.0219(7) 0.0164(6) -0.0014(5) -0.0003(5) 0.0012(5)
C8 0.0151(6) 0.0212(6) 0.0197(7) 0.0009(5) 0.0008(6) 0.0013(5)
C9 0.0167(7) 0.0232(7) 0.0205(7) 0.0001(5) -0.0009(6) 0.0001(5)
C10 0.0193(7) 0.0272(7) 0.0182(7) 0.0029(6) -0.0005(6) 0.0040(5)
C11 0.0189(7) 0.0237(7) 0.0232(8) 0.0049(6) 0.0045(5) 0.0029(5)
C12 0.0134(7) 0.0229(7) 0.0252(7) -0.0036(5) 0.0024(5) 0.0024(5)
C13 0.0196(6) 0.0284(7) 0.0304(8) -0.0038(6) 0.0009(6) -0.0031(6)
N1 0.0153(6) 0.0227(6) 0.0149(6) -0.0004(4) -0.0016(4) 0.0012(4)
N2 0.0155(5) 0.0182(6) 0.0200(6) 0.0011(5) -0.0001(5) 0.0007(4)
O1 0.0216(5) 0.0292(5) 0.0157(5) -0.0025(4) -0.0060(4) 0.0045(4)

loop_
_atom_type_symbol
_atom_type_description
_atom_type_scat_dispersion_real
_atom_type_scat_dispersion_imag
_atom_type_scat_source
C C 0.0033 0.0016 'International Tables Vol C Tables 4.2.6.8 and 6.1.1.4'
H H 0.0000 0.0000 'International Tables Vol C Tables 4.2.6.8 and 6.1.1.4'
N N 0.0061 0.0033 'International Tables Vol C Tables 4.2.6.8 and 6.1.1.4'
O O 0.0106 0.0060 'International Tables Vol C Tables 4.2.6.8 and 6.1.1.4'

loop_
_geom_angle_atom_site_label_1
_geom_angle_atom_site_label_2
_geom_angle_atom_site_label_3
_geom_angle
N2 C1 C2 123.69(12)
N2 C1 N1 115.19(12)
C2 C1 N1 120.77(12)
C3 C2 C1 117.60(13)
C2 C3 C4 119.83(13)
C3 C4 C5 118.63(13)
N2 C5 C4 122.68(13)
N2 C5 C6 116.18(12)
C4 C5 C6 121.12(12)
N1 C7 C12 108.74(11)
N1 C7 C8 106.57(11)
C12 C7 C8 108.95(11)
C7 C8 C9 109.03(11)
C10 C9 C8 107.02(11)
O1 C10 C11 109.77(10)
O1 C10 C9 106.11(11)
C11 C10 C9 110.05(12)
C12 C11 C10 114.06(12)
C11 C12 C13 127.73(14)
C11 C12 C7 111.48(12)
C13 C12 C7 120.78(13)
C1 N1 O1 109.07(10)
C1 N1 C7 117.17(10)
O1 N1 C7 110.57(9)
C1 N2 C5 117.56(12)
N1 O1 C10 110.80(9)

loop_
_geom_bond_atom_site_label_1
_geom_bond_atom_site_label_2
_geom_bond_distance
C1 N2 1.3363(18)
C1 C2 1.3995(19)
C1 N1 1.4140(17)
C2 C3 1.379(2)
C3 C4 1.387(2)
C4 C5 1.387(2)
C5 N2 1.3506(17)
C5 C6 1.502(2)
C7 N1 1.4876(18)
C7 C12 1.5130(19)
C7 C8 1.5348(17)
C8 C9 1.5465(19)
C9 C10 1.5300(18)
C10 O1 1.4640(16)
C10 C11 1.495(2)
C11 C12 1.331(2)
C12 C13 1.489(2)
N1 O1 1.4515(15)

loop_
_geom_torsion_atom_site_label_1
_geom_torsion_atom_site_label_2
_geom_torsion_atom_site_label_3
_geom_torsion_atom_site_label_4
_geom_torsion
N2 C1 C2 C3 -0.63(19)
N1 C1 C2 C3 -173.55(12)
C1 C2 C3 C4 0.57(18)
C2 C3 C4 C5 0.01(18)
C3 C4 C5 N2 -0.60(19)
C3 C4 C5 C6 177.90(12)
N1 C7 C8 C9 -59.96(13)
C12 C7 C8 C9 57.21(14)
C7 C8 C9 C10 -0.22(14)
C8 C9 C10 O1 62.24(13)
C8 C9 C10 C11 -56.46(14)
O1 C10 C11 C12 -57.12(16)
C9 C10 C11 C12 59.31(16)
C10 C11 C12 C13 -179.67(14)
C10 C11 C12 C7 1.17(17)
N1 C7 C12 C11 55.75(14)
C8 C7 C12 C11 -60.03(15)
N1 C7 C12 C13 -123.48(14)
C8 C7 C12 C13 120.74(14)
N2 C1 N1 O1 169.12(10)
C2 C1 N1 O1 -17.39(15)
N2 C1 N1 C7 42.59(16)
C2 C1 N1 C7 -143.92(12)
C12 C7 N1 C1 68.39(14)
C8 C7 N1 C1 -174.31(11)
C12 C7 N1 O1 -57.40(12)
C8 C7 N1 O1 59.90(12)
C2 C1 N2 C5 0.08(18)
N1 C1 N2 C5 173.35(11)
C4 C5 N2 C1 0.55(18)
C6 C5 N2 C1 -178.01(11)
C1 N1 O1 C10 -127.25(11)
C7 N1 O1 C10 2.98(12)
C11 C10 O1 N1 53.01(13)
C9 C10 O1 N1 -65.88(12)
